data_1537035
loop_
_publ_author_name
'Zhang, Y.'
'Cheng, W.'
'Wu, D.'
'Zhang, H.'
'Chen, D.'
'Gong, Y.'
'Zhu, J.'
'Kan, Z.'

_publ_section_title
;
 Crystal structures of alkali-metal indium (III) phosphates of [M3 In (P
 O4)2]n (M = K, n = 10; M = Rb, n = 2) compounds, and band structures and
 chemical bond properties of [Rb3 In (P O4)2]2 crystal
;
_journal_name_full 'Journal of Solid State Chemistry'
_journal_page_first 186
_journal_page_last 194
_journal_volume 179
_journal_year 2006
_chemical_formula_sum 'In2 O16 P4 Rb6'
_chemical_name_systematic '(Rb3 In (P O4)2)2'
_space_group_IT_number 14
_symmetry_space_group_name_Hall '-P 2yn'
_symmetry_space_group_name_H-M 'P 1 21/n 1'
_cell_angle_alpha 90
_cell_angle_beta 90.27
_cell_angle_gamma 90
_cell_formula_units_Z 4
_cell_length_a 9.9827
_cell_length_b 11.6358
_cell_length_c 15.9307
_cell_volume 1850.437
_citation_journal_id_ASTM JSSCBI
_cod_data_source_file Zhang_JSSCBI_2006_1591.cif
_cod_data_source_block In2O16P4Rb6
_cod_original_sg_symbol_Hall '-P 2ybc (x-z,y,z)'
_cod_database_code 1537035

loop_
_symmetry_equiv_pos_as_xyz
x,y,z
-x+1/2,y+1/2,-z+1/2
-x,-y,-z
x-1/2,-y-1/2,z-1/2

loop_
_atom_site_label
_atom_site_type_symbol
_atom_site_fract_x
_atom_site_fract_y
_atom_site_fract_z
_atom_site_occupancy
_atom_site_U_iso_or_equiv
O1 O-2 0.9031 -0.3202 0.1463 1 0.0
P4 P+5 1.0853 0.13362 0.09428 1 0.0
O11 O-2 1.0757 -0.3785 0.2537 1 0.0
Rb1 Rb+1 0.76025 0.10709 -0.00086 1 0.0
O15 O-2 1.2299 0.0919 0.1097 1 0.0
O16 O-2 1.0586 0.245 0.1392 1 0.0
Rb3 Rb+1 0.21119 0.40102 0.25343 1 0.0
P3 P+5 0.5809 -0.12099 0.10168 1 0.0
P1 P+5 0.5651 0.3621 0.14545 1 0.0
Rb5 Rb+1 0.60043 0.37867 -0.08386 1 0.0
Rb6 Rb+1 0.61356 -0.08404 0.32784 1 0.0
O8 O-2 0.5347 -0.1999 0.1716 1 0.0
In2 In+3 0.92236 -0.13109 0.13108 1 0.0
O4 O-2 0.6186 0.4567 0.0887 1 0.0
O12 O-2 0.579 -0.189 0.0179 1 0.0
P2 P+5 1.0557 -0.34096 0.16246 1 0.0
O10 O-2 0.488 -0.0169 0.0939 1 0.0
O13 O-2 0.9911 0.0387 0.1254 1 0.0
O9 O-2 0.6246 0.2423 0.1228 1 0.0
O7 O-2 0.6017 0.393 0.2359 1 0.0
O2 O-2 0.4125 0.3442 0.1337 1 0.0
O6 O-2 1.109 -0.4352 0.1055 1 0.0
O14 O-2 1.0615 0.1504 0.0005 1 0.0
Rb4 Rb+1 0.81272 0.13622 0.24285 1 0.0
O3 O-2 1.1187 -0.2214 0.1448 1 0.0
O5 O-2 0.7224 -0.0752 0.1206 1 0.0
Rb2 Rb+1 0.2064 0.3802 0.00779 1 0.0
In1 In+3 0.42666 0.15248 0.11426 1 0.0
